data_4030532
loop_
_publ_author_name
'Schleid, T.'
'Lissner, F.'

_publ_section_title
;
 Single crystals of NaMS2 (M = Ho-Lu) from reactions of the lanthanides
 with sulfur in the presence of NaCl
;
_journal_name_full 'European Journal of Solid State and Inorganic Chemistry'
_journal_page_first 829
_journal_page_last 836
_journal_volume 30
_journal_year 1993
_chemical_formula_sum 'Na S2 Yb'
_chemical_formula_weight 260.17
_space_group_IT_number 166
_symmetry_cell_setting trigonal
_symmetry_Int_Tables_number 166
_symmetry_space_group_name_Hall '-R 3 2"'
_symmetry_space_group_name_H-M 'R -3 m :H'
_cell_angle_alpha 90
_cell_angle_beta 90
_cell_angle_gamma 120
_cell_formula_units_Z 3
_cell_length_a 3.9012(2)
_cell_length_b 3.9012(2)
_cell_length_c 19.7360(9)
_cell_volume 260.13(2)
_diffrn_ambient_temperature 293
_diffrn_radiation_probe x-ray
_diffrn_radiation_type AgK\a
_diffrn_radiation_wavelength 0.5609
_exptl_absorpt_coefficient_mu 14.985
_exptl_crystal_density_diffrn 4.982
_exptl_crystal_F_000 339
_refine_ls_number_parameters 7
_refine_ls_number_reflns 151
_refine_ls_R_factor_gt 0.015
_refine_ls_wR_factor_gt 0.014
_cod_data_source_file EJSSIC-1993-30-829-836-4.cif
_cod_data_source_block NaYbS2
_cod_original_cell_volume 260.13(3)
_cod_original_sg_symbol_H-M 'R -3 m'
_cod_database_code 4030532

loop_
_symmetry_equiv_pos_site_id
_symmetry_equiv_pos_as_xyz
1 x,y,z
2 -y,x-y,z
3 -x+y,-x,z
4 y,x,-z
5 -x,-x+y,-z
6 x-y,-y,-z
7 -x,-y,-z
8 y,-x+y,-z
9 x-y,x,-z
10 -y,-x,z
11 x,x-y,z
12 -x+y,y,z
13 1/3+x,2/3+y,2/3+z
14 1/3-y,2/3+x-y,2/3+z
15 1/3-x+y,2/3-x,2/3+z
16 1/3+y,2/3+x,2/3-z
17 1/3-x,2/3-x+y,2/3-z
18 1/3+x-y,2/3-y,2/3-z
19 1/3-x,2/3-y,2/3-z
20 1/3+y,2/3-x+y,2/3-z
21 1/3+x-y,2/3+x,2/3-z
22 1/3-y,2/3-x,2/3+z
23 1/3+x,2/3+x-y,2/3+z
24 1/3-x+y,2/3+y,2/3+z
25 2/3+x,1/3+y,1/3+z
26 2/3-y,1/3+x-y,1/3+z
27 2/3-x+y,1/3-x,1/3+z
28 2/3+y,1/3+x,1/3-z
29 2/3-x,1/3-x+y,1/3-z
30 2/3+x-y,1/3-y,1/3-z
31 2/3-x,1/3-y,1/3-z
32 2/3+y,1/3-x+y,1/3-z
33 2/3+x-y,1/3+x,1/3-z
34 2/3-y,1/3-x,1/3+z
35 2/3+x,1/3+x-y,1/3+z
36 2/3-x+y,1/3+y,1/3+z

loop_
_atom_site_aniso_label
_atom_site_aniso_U_11
_atom_site_aniso_U_22
_atom_site_aniso_U_33
_atom_site_aniso_U_23
_atom_site_aniso_U_13
_atom_site_aniso_U_12
Yb 0.0078(2) 0.0078(2) 0.0224(3) 0.0000 0.0000 0.0039(1)
S 0.0105(4) 0.0105(4) 0.0249(10) 0.0000 0.0000 0.0053(2)
Na 0.0092(9) 0.0092(9) 0.0111(18) 0.0000 0.0000 0.0046(5)

loop_
_atom_site_label
_atom_site_type_symbol
_atom_site_thermal_displace_type
_atom_site_fract_x
_atom_site_fract_y
_atom_site_fract_z
_atom_site_occupancy
_atom_site_U_iso_or_equiv
Yb Yb Uani 0.00000 0.00000 0.00000 1.000 0.0127(1)
S S Uani 0.00000 0.00000 0.25723(9) 1.000 0.0153(4)
Na Na Uani 0.00000 0.00000 0.50000 1.000 0.0098(7)

loop_
_atom_type_symbol
_atom_type_description
_atom_type_scat_dispersion_real
_atom_type_scat_dispersion_imag
_atom_type_scat_source
Na Na 0.0218 0.0150 ' International Tables Vol C Tables 4.2.6.8 and 6.1.1.4'
S S 0.0826 0.0763 ' International Tables Vol C Tables 4.2.6.8 and 6.1.1.4'
Yb Yb -0.3157 3.7229 ' International Tables Vol C Tables 4.2.6.8 and 6.1.1.4'

loop_
_geom_angle_atom_site_label_1
_geom_angle_atom_site_label_2
_geom_angle_atom_site_label_3
_geom_angle
_geom_angle_site_symmetry_1
_geom_angle_site_symmetry_3
_geom_angle_publ_flag
S Yb S 92.20(3) 13_444 13_544 yes
S Yb S 92.20(3) 13_444 13_554 yes
S Yb S 92.20(3) 13_544 13_554 yes
Yb S Yb 92.19(4) 25_445 25_455 yes
Yb S Yb 92.19(4) 25_445 25_555 yes
Yb S Yb 92.19(4) 25_455 25_555 yes

loop_
_geom_bond_atom_site_label_1
_geom_bond_atom_site_label_2
_geom_bond_distance
_geom_bond_site_symmetry_2
_geom_bond_publ_flag
Yb S 2.7072(10) 13_444 yes
Yb S 2.7072(10) 13_544 yes
Yb S 2.7072(10) 13_554 yes
